data_7004389
loop_
_publ_author_name
'Ye, Junwei'
'Zhang, Jingying'
'Ye, Ling'
'Xie, Dong'
'Xu, Tao'
'Li, Gang'
'Ning, Guiling'

_publ_section_title
;
 Diversification of hydrothermal reaction products induced by
 temperature: syntheses, structures and properties of four
 La(iii)--Cu(ii) metal frameworks constructed from rod-shaped molecular
 building blocks
;
_journal_issue 39
_journal_name_full 'Dalton Transactions'
_journal_page_first 5342
_journal_page_last 5349
_journal_paper_doi 10.1039/b806502k
_journal_year 2008
_chemical_formula_sum 'C16 H15 Cu La N2 O18'
_chemical_formula_weight 725.75
_chemical_name_systematic
;
?
;
_space_group_IT_number 2
_symmetry_cell_setting triclinic
_symmetry_space_group_name_Hall '-P 1'
_symmetry_space_group_name_H-M 'P -1'
_atom_sites_solution_hydrogens geom
_atom_sites_solution_primary direct
_atom_sites_solution_secondary difmap
_audit_creation_method SHELXL-97
_cell_angle_alpha 91.94(3)
_cell_angle_beta 105.96(3)
_cell_angle_gamma 93.67(3)
_cell_formula_units_Z 2
_cell_length_a 8.2278(16)
_cell_length_b 11.123(2)
_cell_length_c 12.977(3)
_cell_measurement_reflns_used 5178
_cell_measurement_temperature 293(2)
_cell_measurement_theta_max 27.48
_cell_measurement_theta_min 3.05
_cell_volume 1137.9(4)
_computing_cell_refinement RAPID-AUTO
_computing_data_collection 'RAPID-AUTO (Rigaku, 1998)'
_computing_data_reduction RAPID-AUTO
_computing_molecular_graphics SHELXP97
_computing_publication_material SHELXL97
_computing_structure_refinement 'SHELXL97 (Sheldrick, 1997)'
_computing_structure_solution 'SHELXS97 (Sheldrick, 1997)'
_diffrn_ambient_temperature 293(2)
_diffrn_detector_area_resol_mean 10.0
_diffrn_measured_fraction_theta_full 0.988
_diffrn_measured_fraction_theta_max 0.988
_diffrn_measurement_device_type 'Rigaku RAXIS-RAPID'
_diffrn_measurement_method 'Omega scan'
_diffrn_radiation_monochromator graphite
_diffrn_radiation_source 'fine-focus sealed tube'
_diffrn_radiation_type MoK\a
_diffrn_radiation_wavelength 0.71073
_diffrn_reflns_av_R_equivalents 0.0425
_diffrn_reflns_av_sigmaI/netI 0.0553
_diffrn_reflns_limit_h_max 10
_diffrn_reflns_limit_h_min -9
_diffrn_reflns_limit_k_max 14
_diffrn_reflns_limit_k_min -14
_diffrn_reflns_limit_l_max 16
_diffrn_reflns_limit_l_min -16
_diffrn_reflns_number 11292
_diffrn_reflns_theta_full 27.48
_diffrn_reflns_theta_max 27.48
_diffrn_reflns_theta_min 3.05
_diffrn_standards_decay_% 0
_diffrn_standards_interval_count 0
_diffrn_standards_interval_time .
_diffrn_standards_number 0
_exptl_absorpt_coefficient_mu 2.882
_exptl_absorpt_correction_T_max 0.8740
_exptl_absorpt_correction_T_min 0.4897
_exptl_absorpt_correction_type multi-scan
_exptl_absorpt_process_details 'Higashi (1995)'
_exptl_crystal_colour green
_exptl_crystal_density_diffrn 2.118
_exptl_crystal_density_meas ?
_exptl_crystal_density_method .
_exptl_crystal_description BLOCK
_exptl_crystal_F_000 710
_exptl_crystal_size_max 0.29
_exptl_crystal_size_mid 0.13
_exptl_crystal_size_min 0.05
_refine_diff_density_max 1.228
_refine_diff_density_min -0.923
_refine_diff_density_rms 0.188
_refine_ls_extinction_coef 0
_refine_ls_extinction_method none
_refine_ls_goodness_of_fit_ref 1.088
_refine_ls_hydrogen_treatment mixed
_refine_ls_matrix_type full
_refine_ls_number_parameters 361
_refine_ls_number_reflns 5178
_refine_ls_number_restraints 10
_refine_ls_restrained_S_all 1.094
_refine_ls_R_factor_all 0.0603
_refine_ls_R_factor_gt 0.0429
_refine_ls_shift/su_max 0.032
_refine_ls_shift/su_mean 0.001
_refine_ls_structure_factor_coef Fsqd
_refine_ls_weighting_details 'calc w=1/[\s^2^(Fo^2^)+(0.0698P)^2^+1.1050P] where P=(Fo^2^+2Fc^2^)/3'
_refine_ls_weighting_scheme calc
_refine_ls_wR_factor_gt 0.1073
_refine_ls_wR_factor_ref 0.1267
_reflns_number_gt 4171
_reflns_number_total 5178
_reflns_threshold_expression >2sigma(I)
_cod_data_source_file b806502k.txt
_cod_data_source_block 1
_cod_depositor_comments
;
The following automatic conversions were performed:
'_symmetry_cell_setting' value 'Triclinic' changed to 'triclinic'
according to '/home/saulius/struct/CIF-dictionaries/cif_core.dic'
dictionary named 'cif_core.dic' version 2.4.1 from 2010-06-29.

Automatic conversion script
Id: cif_fix_enum 1527 2010-12-29 10:47:43Z saulius 
;
_cod_original_sg_symbol_H-M 'P-1 '
_cod_database_code 7004389

loop_
_symmetry_equiv_pos_as_xyz
'x, y, z'
'-x, -y, -z'

loop_
_atom_site_label
_atom_site_type_symbol
_atom_site_fract_x
_atom_site_fract_y
_atom_site_fract_z
_atom_site_U_iso_or_equiv
_atom_site_adp_type
_atom_site_occupancy
_atom_site_symmetry_multiplicity
_atom_site_calc_flag
_atom_site_refinement_flags
_atom_site_disorder_assembly
_atom_site_disorder_group
La1 La 0.56478(3) 0.852097(18) 0.655769(18) 0.02393(6) Uani 1 1 d . . .
Cu1 Cu 0.08588(6) 0.62221(4) 0.53208(4) 0.02555(11) Uani 1 1 d . . .
O1 O 0.4964(4) 0.6847(3) 0.7771(2) 0.0397(8) Uani 1 1 d . . .
O2 O 0.3082(3) 0.6739(2) 0.6221(2) 0.0310(7) Uani 1 1 d . . .
O3 O -0.0464(4) 0.2290(2) 0.5324(2) 0.0311(7) Uani 1 1 d . . .
O4 O 0.0721(4) 0.0956(3) 0.6427(3) 0.0400(9) Uani 1 1 d . . .
O5 O 0.5366(7) 0.1770(4) 0.9459(4) 0.0853(17) Uani 1 1 d . . .
O6 O 0.6497(5) 0.3544(4) 0.9943(3) 0.0642(12) Uani 1 1 d . . .
O7 O 0.6255(4) 1.0716(3) 0.6700(3) 0.0396(8) Uani 1 1 d . . .
O8 O 0.5134(4) 1.1880(3) 0.5369(2) 0.0378(8) Uani 1 1 d . . .
O9 O 0.6826(4) 1.6524(3) 0.6244(3) 0.0383(8) Uani 1 1 d . . .
O10 O 0.9643(4) 1.6655(3) 0.6681(2) 0.0322(7) Uani 1 1 d . . .
O11 O 1.1584(6) 1.4139(4) 0.9922(4) 0.0766(15) Uani 1 1 d . . .
O12 O 1.0861(8) 1.2279(5) 0.9640(4) 0.117(2) Uani 1 1 d . . .
O13 O 0.1162(3) 0.4566(2) 0.5684(2) 0.0271(7) Uani 1 1 d . . .
O14 O 0.2859(4) 0.9358(3) 0.5827(3) 0.0544(11) Uani 1 1 d D . .
H14A H 0.2173 0.8824 0.5481 0.082 Uiso 1 1 calc RD . .
O15 O 0.4576(6) 0.9407(3) 0.8121(3) 0.0675(11) Uani 1 1 d D . .
H15A H 0.3715 0.9011 0.8148 0.101 Uiso 1 1 calc RD . .
O16 O 0.8060(5) 0.8621(4) 0.8284(3) 0.0651(13) Uani 1 1 d D . .
H16A H 0.8942 0.8475 0.8144 0.098 Uiso 1 1 calc RD . .
O17 O 0.8454(4) 0.8952(3) 0.6153(3) 0.0404(8) Uani 1 1 d D . .
H17A H 0.8803 0.9656 0.6336 0.061 Uiso 1 1 calc RD . .
O18 O 0.1586(5) 0.8193(5) 0.8391(4) 0.0727(14) Uani 1 1 d D . .
N1 N 0.5458(5) 0.2862(4) 0.9331(3) 0.0434(11) Uani 1 1 d . . .
N2 N 1.0700(6) 1.3319(4) 0.9409(3) 0.0491(12) Uani 1 1 d . . .
C1 C 0.3447(5) 0.4947(3) 0.7258(3) 0.0250(8) Uani 1 1 d . . .
C2 C 0.2194(5) 0.4168(3) 0.6552(3) 0.0250(9) Uani 1 1 d . . .
C3 C 0.2040(5) 0.2935(3) 0.6801(3) 0.0241(8) Uani 1 1 d . . .
C4 C 0.3095(5) 0.2522(4) 0.7704(3) 0.0320(10) Uani 1 1 d . . .
H4 H 0.2992 0.1714 0.7856 0.038 Uiso 1 1 calc R . .
C5 C 0.4309(6) 0.3302(4) 0.8388(3) 0.0322(10) Uani 1 1 d . . .
C6 C 0.4503(5) 0.4518(3) 0.8177(3) 0.0289(9) Uani 1 1 d . . .
H6 H 0.5331 0.5035 0.8648 0.035 Uiso 1 1 calc R . .
C7 C 0.3833(5) 0.6246(3) 0.7083(3) 0.0272(9) Uani 1 1 d . . .
C8 C 0.0681(5) 0.2007(3) 0.6144(3) 0.0236(8) Uani 1 1 d . . .
C9 C 0.7178(5) 1.2768(3) 0.6904(3) 0.0245(8) Uani 1 1 d . . .
C10 C 0.7103(5) 1.3921(3) 0.6519(3) 0.0253(9) Uani 1 1 d . . .
H10 H 0.6286 1.4058 0.5888 0.030 Uiso 1 1 calc R . .
C11 C 0.8231(5) 1.4877(3) 0.7063(3) 0.0248(8) Uani 1 1 d . . .
C12 C 0.9440(5) 1.4672(3) 0.8018(3) 0.0288(9) Uani 1 1 d . . .
H12 H 1.0224 1.5290 0.8382 0.035 Uiso 1 1 calc R . .
C13 C 0.9451(6) 1.3542(4) 0.8410(3) 0.0318(10) Uani 1 1 d . . .
C14 C 0.8353(5) 1.2582(4) 0.7857(3) 0.0283(9) Uani 1 1 d . . .
H14 H 0.8414 1.1819 0.8131 0.034 Uiso 1 1 calc R . .
C15 C 0.6114(5) 1.1706(3) 0.6277(3) 0.0280(9) Uani 1 1 d . . .
C16 C 0.8215(5) 1.6111(3) 0.6619(3) 0.0279(9) Uani 1 1 d . . .
H18A H 0.245(2) 0.773(2) 0.844(4) 0.033 Uiso 1 1 d D . .
H18B H 0.166(5) 0.782(3) 0.9008(16) 0.033 Uiso 1 1 d D . .
H17B H 0.900(3) 0.8306(19) 0.607(3) 0.033 Uiso 1 1 d D . .
H14B H 0.272(4) 0.995(2) 0.627(2) 0.033 Uiso 1 1 d D . .
H15B H 0.547(3) 0.980(3) 0.859(3) 0.033 Uiso 1 1 d D . .
H16B H 0.791(4) 0.831(3) 0.8874(17) 0.033 Uiso 1 1 d D . .

loop_
_atom_site_aniso_label
_atom_site_aniso_U_11
_atom_site_aniso_U_22
_atom_site_aniso_U_33
_atom_site_aniso_U_23
_atom_site_aniso_U_13
_atom_site_aniso_U_12
La1 0.02560(10) 0.01155(9) 0.03070(11) 0.00452(8) 0.00171(9) -0.00249(7)
Cu1 0.0236(2) 0.01293(19) 0.0368(2) 0.00586(18) 0.00287(19) -0.00124(17)
O1 0.0496(18) 0.0245(14) 0.0346(15) 0.0056(12) -0.0027(14) -0.0136(13)
O2 0.0240(12) 0.0187(12) 0.0452(16) 0.0068(12) 0.0024(12) -0.0074(11)
O3 0.0309(14) 0.0162(12) 0.0370(15) 0.0070(11) -0.0061(12) -0.0010(11)
O4 0.0379(16) 0.0146(12) 0.0564(19) 0.0121(13) -0.0058(15) -0.0014(12)
O5 0.119(4) 0.0308(19) 0.066(3) 0.0190(18) -0.042(3) 0.001(2)
O6 0.073(3) 0.048(2) 0.047(2) 0.0160(17) -0.0228(19) -0.016(2)
O7 0.0493(17) 0.0157(13) 0.0451(17) 0.0058(12) -0.0005(15) -0.0038(13)
O8 0.0466(17) 0.0281(15) 0.0327(15) 0.0022(12) 0.0024(14) -0.0042(13)
O9 0.0353(14) 0.0192(13) 0.0593(19) 0.0080(13) 0.0096(14) 0.0055(12)
O10 0.0348(14) 0.0224(13) 0.0410(15) 0.0031(12) 0.0147(12) -0.0055(11)
O11 0.077(3) 0.057(3) 0.067(3) 0.003(2) -0.023(2) -0.015(2)
O12 0.143(5) 0.068(3) 0.079(3) 0.041(2) -0.067(3) -0.022(3)
O13 0.0295(13) 0.0144(11) 0.0313(13) 0.0062(10) -0.0019(11) -0.0016(10)
O14 0.0346(16) 0.0281(16) 0.086(3) -0.0151(17) -0.0073(18) 0.0082(13)
O15 0.102(3) 0.040(2) 0.075(2) -0.0144(17) 0.055(2) -0.015(2)
O16 0.052(2) 0.094(3) 0.0413(19) 0.024(2) -0.0023(17) 0.001(2)
O17 0.0321(14) 0.0231(14) 0.068(2) 0.0016(14) 0.0174(14) 0.0002(12)
O18 0.055(2) 0.097(3) 0.064(2) 0.018(2) 0.012(2) 0.003(2)
N1 0.051(2) 0.0293(19) 0.040(2) 0.0065(16) -0.0027(19) -0.0039(17)
N2 0.056(2) 0.043(2) 0.034(2) 0.0154(18) -0.0093(19) -0.012(2)
C1 0.0279(17) 0.0176(16) 0.0322(18) 0.0045(14) 0.0130(15) -0.0014(14)
C2 0.0276(17) 0.0139(15) 0.0353(19) 0.0042(14) 0.0113(15) 0.0018(14)
C3 0.0241(16) 0.0162(16) 0.0330(18) 0.0030(14) 0.0102(15) -0.0015(13)
C4 0.038(2) 0.0169(17) 0.042(2) 0.0118(16) 0.0122(18) 0.0008(16)
C5 0.039(2) 0.0251(19) 0.032(2) 0.0086(16) 0.0084(18) 0.0005(17)
C6 0.036(2) 0.0176(17) 0.0316(19) 0.0065(15) 0.0072(17) -0.0016(15)
C7 0.0313(17) 0.0147(16) 0.038(2) 0.0074(15) 0.0141(16) 0.0001(14)
C8 0.0253(16) 0.0129(15) 0.0314(18) 0.0018(14) 0.0067(15) -0.0019(13)
C9 0.0298(17) 0.0141(16) 0.0308(18) 0.0015(14) 0.0118(15) -0.0032(14)
C10 0.0237(17) 0.0170(16) 0.0332(19) 0.0046(15) 0.0041(16) 0.0009(14)
C11 0.0246(16) 0.0159(15) 0.0373(19) 0.0039(14) 0.0140(15) 0.0026(13)
C12 0.0310(18) 0.0166(17) 0.037(2) -0.0006(15) 0.0086(17) -0.0053(15)
C13 0.036(2) 0.029(2) 0.0253(18) 0.0006(16) 0.0020(17) -0.0061(17)
C14 0.0361(19) 0.0182(17) 0.0310(18) 0.0082(15) 0.0092(16) 0.0017(15)
C15 0.0360(18) 0.0159(16) 0.0357(19) -0.0001(15) 0.0164(16) 0.0004(15)
C16 0.0376(19) 0.0120(15) 0.0379(19) 0.0010(14) 0.0180(17) -0.0031(15)

loop_
_atom_type_symbol
_atom_type_description
_atom_type_scat_dispersion_real
_atom_type_scat_dispersion_imag
_atom_type_scat_source
C C 0.0033 0.0016 'International Tables Vol C Tables 4.2.6.8 and 6.1.1.4'
H H 0.0000 0.0000 'International Tables Vol C Tables 4.2.6.8 and 6.1.1.4'
N N 0.0061 0.0033 'International Tables Vol C Tables 4.2.6.8 and 6.1.1.4'
O O 0.0106 0.0060 'International Tables Vol C Tables 4.2.6.8 and 6.1.1.4'
Cu Cu 0.3201 1.2651 'International Tables Vol C Tables 4.2.6.8 and 6.1.1.4'
La La -0.2871 2.4523 'International Tables Vol C Tables 4.2.6.8 and 6.1.1.4'

loop_
_geom_angle_atom_site_label_1
_geom_angle_atom_site_label_2
_geom_angle_atom_site_label_3
_geom_angle
_geom_angle_site_symmetry_1
_geom_angle_site_symmetry_3
_geom_angle_publ_flag
O8 La1 O7 101.40(11) 2_676 . ?
O8 La1 O14 73.36(13) 2_676 . ?
O7 La1 O14 74.76(11) . . ?
O8 La1 O17 78.42(12) 2_676 . ?
O7 La1 O17 72.65(11) . . ?
O14 La1 O17 131.02(13) . . ?
O8 La1 O9 73.77(11) 2_676 1_545 ?
O7 La1 O9 143.96(11) . 1_545 ?
O14 La1 O9 133.55(11) . 1_545 ?
O17 La1 O9 71.40(10) . 1_545 ?
O8 La1 O16 145.19(13) 2_676 . ?
O7 La1 O16 82.91(14) . . ?
O14 La1 O16 139.57(14) . . ?
O17 La1 O16 69.90(13) . . ?
O9 La1 O16 82.60(14) 1_545 . ?
O8 La1 O1 119.14(10) 2_676 . ?
O7 La1 O1 137.19(11) . . ?
O14 La1 O1 102.82(13) . . ?
O17 La1 O1 125.91(11) . . ?
O9 La1 O1 66.99(11) 1_545 . ?
O16 La1 O1 71.87(13) . . ?
O8 La1 O15 143.16(13) 2_676 . ?
O7 La1 O15 71.41(13) . . ?
O14 La1 O15 69.89(14) . . ?
O17 La1 O15 129.28(12) . . ?
O9 La1 O15 132.96(12) 1_545 . ?
O16 La1 O15 71.21(14) . . ?
O1 La1 O15 67.97(12) . . ?
O8 La1 O2 77.00(11) 2_676 . ?
O7 La1 O2 143.19(10) . . ?
O14 La1 O2 69.56(10) . . ?
O17 La1 O2 140.05(10) . . ?
O9 La1 O2 71.76(9) 1_545 . ?
O16 La1 O2 119.54(12) . . ?
O1 La1 O2 47.83(9) . . ?
O15 La1 O2 87.88(11) . . ?
O8 La1 C7 96.79(11) 2_676 . ?
O7 La1 C7 151.11(12) . . ?
O14 La1 C7 89.40(12) . . ?
O17 La1 C7 133.56(10) . . ?
O9 La1 C7 63.10(11) 1_545 . ?
O16 La1 C7 94.78(13) . . ?
O1 La1 C7 23.69(10) . . ?
O15 La1 C7 80.55(12) . . ?
O2 La1 C7 24.83(9) . . ?
O3 Cu1 O2 95.16(12) 2_566 . ?
O3 Cu1 O13 168.33(12) 2_566 . ?
O2 Cu1 O13 91.54(12) . . ?
O3 Cu1 O13 91.77(12) 2_566 2_566 ?
O2 Cu1 O13 168.37(12) . 2_566 ?
O13 Cu1 O13 80.15(12) . 2_566 ?
O3 Cu1 O10 95.26(12) 2_566 1_445 ?
O2 Cu1 O10 91.69(12) . 1_445 ?
O13 Cu1 O10 94.08(12) . 1_445 ?
O13 Cu1 O10 96.98(12) 2_566 1_445 ?
O3 Cu1 Cu1 131.16(9) 2_566 2_566 ?
O2 Cu1 Cu1 131.27(9) . 2_566 ?
O13 Cu1 Cu1 40.23(8) . 2_566 ?
O13 Cu1 Cu1 39.92(8) 2_566 2_566 ?
O10 Cu1 Cu1 97.24(8) 1_445 2_566 ?
C7 O1 La1 98.4(3) . . ?
C7 O2 Cu1 124.8(3) . . ?
C7 O2 La1 91.4(2) . . ?
Cu1 O2 La1 143.47(14) . . ?
C8 O3 Cu1 131.0(2) . 2_566 ?
C15 O7 La1 149.6(3) . . ?
C15 O8 La1 148.3(3) . 2_676 ?
C16 O9 La1 133.1(3) . 1_565 ?
C16 O10 Cu1 116.9(3) . 1_665 ?
C2 O13 Cu1 127.6(2) . . ?
C2 O13 Cu1 130.3(2) . 2_566 ?
Cu1 O13 Cu1 99.85(12) . 2_566 ?
La1 O14 H14A 109.5 . . ?
La1 O14 H14B 110(2) . . ?
H14A O14 H14B 129.8 . . ?
La1 O15 H15A 109.5 . . ?
La1 O15 H15B 107(2) . . ?
H15A O15 H15B 136.8 . . ?
La1 O16 H16A 109.5 . . ?
La1 O16 H16B 121(2) . . ?
H16A O16 H16B 115.8 . . ?
La1 O17 H17A 109.5 . . ?
La1 O17 H17B 115(2) . . ?
H17A O17 H17B 131.2 . . ?
H18A O18 H18B 77(4) . . ?
O6 N1 O5 121.7(4) . . ?
O6 N1 C5 120.4(4) . . ?
O5 N1 C5 117.8(4) . . ?
O11 N2 O12 122.9(5) . . ?
O11 N2 C13 119.6(4) . . ?
O12 N2 C13 117.4(4) . . ?
C6 C1 C2 120.3(3) . . ?
C6 C1 C7 114.7(3) . . ?
C2 C1 C7 125.0(3) . . ?
O13 C2 C1 121.0(3) . . ?
O13 C2 C3 120.5(3) . . ?
C1 C2 C3 118.5(3) . . ?
C4 C3 C2 120.7(3) . . ?
C4 C3 C8 115.0(3) . . ?
C2 C3 C8 124.2(3) . . ?
C3 C4 C5 119.9(4) . . ?
C3 C4 H4 120.1 . . ?
C5 C4 H4 120.1 . . ?
C4 C5 C6 121.4(4) . . ?
C4 C5 N1 120.1(4) . . ?
C6 C5 N1 118.5(4) . . ?
C1 C6 C5 119.3(4) . . ?
C1 C6 H6 120.3 . . ?
C5 C6 H6 120.3 . . ?
O1 C7 O2 118.9(3) . . ?
O1 C7 C1 119.1(4) . . ?
O2 C7 C1 121.9(3) . . ?
O1 C7 La1 57.9(2) . . ?
O2 C7 La1 63.7(2) . . ?
C1 C7 La1 160.4(3) . . ?
O4 C8 O3 120.5(3) . . ?
O4 C8 C3 117.8(3) . . ?
O3 C8 C3 121.7(3) . . ?
C14 C9 C10 119.0(3) . . ?
C14 C9 C15 118.7(3) . . ?
C10 C9 C15 122.1(3) . . ?
C9 C10 C11 121.3(3) . . ?
C9 C10 H10 119.4 . . ?
C11 C10 H10 119.4 . . ?
C12 C11 C10 119.2(3) . . ?
C12 C11 C16 119.3(3) . . ?
C10 C11 C16 121.5(3) . . ?
C13 C12 C11 118.7(4) . . ?
C13 C12 H12 120.6 . . ?
C11 C12 H12 120.6 . . ?
C12 C13 C14 122.1(4) . . ?
C12 C13 N2 119.2(4) . . ?
C14 C13 N2 118.6(4) . . ?
C9 C14 C13 119.6(4) . . ?
C9 C14 H14 120.2 . . ?
C13 C14 H14 120.2 . . ?
O7 C15 O8 125.0(4) . . ?
O7 C15 C9 117.2(4) . . ?
O8 C15 C9 117.8(3) . . ?
O9 C16 O10 125.2(4) . . ?
O9 C16 C11 118.0(4) . . ?
O10 C16 C11 116.7(3) . . ?

loop_
_geom_bond_atom_site_label_1
_geom_bond_atom_site_label_2
_geom_bond_distance
_geom_bond_site_symmetry_2
_geom_bond_publ_flag
La1 O8 2.422(3) 2_676 ?
La1 O7 2.451(3) . ?
La1 O14 2.484(3) . ?
La1 O17 2.526(3) . ?
La1 O9 2.544(3) 1_545 ?
La1 O16 2.546(4) . ?
La1 O1 2.610(3) . ?
La1 O15 2.613(4) . ?
La1 O2 2.734(3) . ?
La1 C7 3.048(4) . ?
Cu1 O3 1.886(3) 2_566 ?
Cu1 O2 1.920(3) . ?
Cu1 O13 1.931(3) . ?
Cu1 O13 1.944(3) 2_566 ?
Cu1 O10 2.308(3) 1_445 ?
Cu1 Cu1 2.9648(13) 2_566 ?
O1 C7 1.238(5) . ?
O2 C7 1.281(5) . ?
O3 C8 1.276(5) . ?
O3 Cu1 1.886(3) 2_566 ?
O4 C8 1.237(5) . ?
O5 N1 1.232(6) . ?
O6 N1 1.200(5) . ?
O7 C15 1.245(5) . ?
O8 C15 1.261(5) . ?
O8 La1 2.422(3) 2_676 ?
O9 C16 1.237(5) . ?
O9 La1 2.544(3) 1_565 ?
O10 C16 1.268(5) . ?
O10 Cu1 2.308(3) 1_665 ?
O11 N2 1.188(6) . ?
O12 N2 1.212(7) . ?
O13 C2 1.320(5) . ?
O13 Cu1 1.944(3) 2_566 ?
O14 H14A 0.8200 . ?
O14 H14B 0.901(18) . ?
O15 H15A 0.8200 . ?
O15 H15B 0.896(17) . ?
O16 H16A 0.8200 . ?
O16 H16B 0.885(18) . ?
O17 H17A 0.8200 . ?
O17 H17B 0.889(17) . ?
O18 H18A 0.892(17) . ?
O18 H18B 0.901(17) . ?
N1 C5 1.447(6) . ?
N2 C13 1.456(6) . ?
C1 C6 1.388(5) . ?
C1 C2 1.403(5) . ?
C1 C7 1.498(5) . ?
C2 C3 1.425(5) . ?
C3 C4 1.366(6) . ?
C3 C8 1.520(5) . ?
C4 C5 1.374(6) . ?
C4 H4 0.9300 . ?
C5 C6 1.397(6) . ?
C6 H6 0.9300 . ?
C9 C14 1.376(5) . ?
C9 C10 1.390(5) . ?
C9 C15 1.496(5) . ?
C10 C11 1.398(5) . ?
C10 H10 0.9300 . ?
C11 C12 1.396(5) . ?
C11 C16 1.505(5) . ?
C12 C13 1.372(6) . ?
C12 H12 0.9300 . ?
C13 C14 1.392(6) . ?
C14 H14 0.9300 . ?

loop_
_geom_hbond_atom_site_label_D
_geom_hbond_atom_site_label_H
_geom_hbond_atom_site_label_A
_geom_hbond_distance_DH
_geom_hbond_distance_HA
_geom_hbond_distance_DA
_geom_hbond_angle_DHA
_geom_hbond_site_symmetry_A
O15 H15A O18 0.82 2.03 2.843(6) 171.9 .
O18 H18A O15 0.892(17) 2.59(3) 2.843(6) 97(2) .
O14 H14B O15 0.901(18) 2.58(3) 2.921(6) 103(2) .
O14 H14A O3 0.82 1.87 2.685(4) 174.9 2_566
O16 H16A O18 0.82 2.15 2.937(6) 159.4 1_655
O17 H17A O4 0.82 2.05 2.761(4) 145.3 1_665
O18 H18B O6 0.901(17) 2.40(3) 3.113(6) 136(3) 2_667
O17 H17B O10 0.889(17) 2.07(3) 2.834(4) 144(4) 1_545
O17 H17B O3 0.889(17) 2.53(4) 3.190(5) 132(3) 2_666
O14 H14B O4 0.901(18) 2.09(3) 2.815(5) 136(3) 1_565
O15 H15B O5 0.896(17) 2.44(3) 3.033(6) 124(3) 1_565
O16 H16B O12 0.885(18) 2.07(2) 2.832(6) 144(3) 2_777
